data_1576304
loop_
_publ_author_name
'Yang, Ya-Wen'
'Xu, Ke'
'Zhou, Zi-Ning'
'Jin, Ming-Liang'
'Tsunashima, Ryo'
'Nakamura, Takayoshi'
'Chai, Chao-Yang'
'Ye, Qiong'

_publ_section_title
;
 Organic cation conformational flexibility governs mechanical response in
 organic-inorganic hybrid materials.
;
_journal_name_full 'Chemical science'
_journal_paper_doi 10.1039/d5sc06333g
_journal_year 2025
_chemical_formula_moiety 'I3 Pb, C5 H12 N O'
_chemical_formula_sum 'C5 H12 I3 N O Pb'
_chemical_formula_weight 690.05
_space_group_crystal_system monoclinic
_space_group_IT_number 14
_space_group_name_Hall '-P 2ybc'
_space_group_name_H-M_alt 'P 1 21/c 1'
_atom_sites_solution_hydrogens geom
_atom_sites_solution_primary dual
_audit_creation_date 2023-10-26
_audit_creation_method
;

Olex2 1.3
(compiled 2020.02.04 svn.rd84adfe8 for OlexSys, GUI svn.r6032)
;
_audit_update_record
;
2025-07-29 deposited with the CCDC.	2025-11-17 downloaded from the CCDC.
;
_cell_angle_alpha 90
_cell_angle_beta 94.123(7)
_cell_angle_gamma 90
_cell_formula_units_Z 4
_cell_length_a 10.1428(8)
_cell_length_b 16.2302(14)
_cell_length_c 8.0944(5)
_cell_measurement_reflns_used 2296
_cell_measurement_temperature 293(2)
_cell_measurement_theta_max 24.984
_cell_measurement_theta_min 2.04
_cell_volume 1329.05(18)
_computing_molecular_graphics 'Olex2 1.3 (Dolomanov et al., 2009)'
_computing_publication_material 'Olex2 1.3 (Dolomanov et al., 2009)'
_computing_structure_refinement 'SHELXL 2018/3 (Sheldrick, 2015)'
_computing_structure_solution 'SHELXT 2018/2 (Sheldrick, 2018)'
_diffrn_ambient_temperature 293(2)
_diffrn_measured_fraction_theta_full 0.983
_diffrn_measured_fraction_theta_max 0.983
_diffrn_measurement_device_type 'multiwire proportional'
_diffrn_measurement_method 'phi and omega scans'
_diffrn_radiation_monochromator graphite
_diffrn_radiation_type MoK\a
_diffrn_radiation_wavelength 0.71073
_diffrn_reflns_av_R_equivalents 0.0667
_diffrn_reflns_av_unetI/netI 0.0563
_diffrn_reflns_Laue_measured_fraction_full 0.983
_diffrn_reflns_Laue_measured_fraction_max 0.983
_diffrn_reflns_limit_h_max 11
_diffrn_reflns_limit_h_min -12
_diffrn_reflns_limit_k_max 18
_diffrn_reflns_limit_k_min -19
_diffrn_reflns_limit_l_max 9
_diffrn_reflns_limit_l_min -9
_diffrn_reflns_number 7546
_diffrn_reflns_point_group_measured_fraction_full 0.983
_diffrn_reflns_point_group_measured_fraction_max 0.983
_diffrn_reflns_theta_full 24.984
_diffrn_reflns_theta_max 24.984
_diffrn_reflns_theta_min 2.372
_exptl_absorpt_coefficient_mu 19.625
_exptl_absorpt_correction_type none
_exptl_crystal_colour 'clear light yellow'
_exptl_crystal_colour_lustre clear
_exptl_crystal_colour_modifier light
_exptl_crystal_colour_primary yellow
_exptl_crystal_density_diffrn 3.449
_exptl_crystal_description block
_exptl_crystal_F_000 1192
_refine_diff_density_max 2.749
_refine_diff_density_min -1.730
_refine_diff_density_rms 0.318
_refine_ls_extinction_coef 0.00321(8)
_refine_ls_extinction_expression Fc^*^=kFc[1+0.001xFc^2^\l^3^/sin(2\q)]^-1/4^
_refine_ls_extinction_method 'SHELXL-2018/3 (Sheldrick 2018)'
_refine_ls_goodness_of_fit_ref 1.083
_refine_ls_hydrogen_treatment constr
_refine_ls_matrix_type full
_refine_ls_number_parameters 65
_refine_ls_number_reflns 2296
_refine_ls_number_restraints 25
_refine_ls_restrained_S_all 1.077
_refine_ls_R_factor_all 0.0684
_refine_ls_R_factor_gt 0.0558
_refine_ls_shift/su_max 0.003
_refine_ls_shift/su_mean 0.000
_refine_ls_structure_factor_coef Fsqd
_refine_ls_weighting_details 'w=1/[\s^2^(Fo^2^)+(0.0888P)^2^+3.5091P] where P=(Fo^2^+2Fc^2^)/3'
_refine_ls_weighting_scheme calc
_refine_ls_wR_factor_gt 0.1483
_refine_ls_wR_factor_ref 0.1549
_reflns_Friedel_coverage 0.000
_reflns_number_gt 1813
_reflns_number_total 2296
_reflns_threshold_expression 'I > 2\s(I)'
_cod_data_source_file d5sc06333g9.cif
_cod_data_source_block 1
_cod_database_code 1576304
_shelx_shelxl_version_number 2018/3
_shelx_space_group_comment
;
The symmetry employed for this shelxl refinement is uniquely defined
by the following loop, which should always be used as a source of
symmetry information in preference to the above space-group names.
They are only intended as comments.
;
_olex2_refinement_description
;
1. Fixed Uiso
 At 1.2 times of:
  All C(H) groups, All C(H,H) groups, All N(H,H) groups
 At 1.5 times of:
  All O(H) groups
2. Restrained distances
 O1-C5
 1.4 with sigma of 0.02
3. Uiso/Uaniso restraints and constraints
Uanis(I002) \\sim Ueq, Uanis(I004) \\sim Ueq, Uanis(I003) \\sim Ueq: with sigma
of 0.1 and sigma for terminal atoms of 0.2
Uanis(Pb01) \\sim Ueq, Uanis(I003) \\sim Ueq, Uanis(I004) \\sim Ueq,
Uanis(I002) \\sim Ueq: with sigma of 0.1 and sigma for terminal atoms of 0.2
Uanis(C1) = Uanis(N1) = Uanis(C4) = Uanis(C3) = Uanis(C2) = Uanis(C5) =
Uanis(O1)
4.a Ternary CH refined with riding coordinates:
 C4(H4)
4.b Secondary CH2 refined with riding coordinates:
 N1(H1A,H1B), C2(H2A,H2B), C5(H5A,H5B), C1(H1C,H1D), C3(H3A,H3B)
4.c Tetrahedral OH refined with riding coordinates:
 O1(H1)
;
_olex2_submission_special_instructions 'No special instructions were received'
_publcif_funding_html
;
;

loop_
_space_group_symop_operation_xyz
'x, y, z'
'-x, y+1/2, -z+1/2'
'-x, -y, -z'
'x, -y-1/2, z-1/2'

loop_
_atom_site_label
_atom_site_type_symbol
_atom_site_fract_x
_atom_site_fract_y
_atom_site_fract_z
_atom_site_U_iso_or_equiv
_atom_site_adp_type
_atom_site_occupancy
_atom_site_site_symmetry_order
_atom_site_calc_flag
_atom_site_refinement_flags_posn
_atom_site_refinement_flags_adp
_atom_site_refinement_flags_occupancy
_atom_site_disorder_assembly
_atom_site_disorder_group
Pb01 Pb 0.67711(2) 0.24916(2) 0.53721(2) 0.03916(5) Uani 1 1 d . U . . .
I002 I 0.89525(3) 0.32226(2) 0.79446(4) 0.05893(10) Uani 1 1 d . U . . .
I003 I 0.66931(4) 0.40669(2) 0.31488(4) 0.06130(11) Uani 1 1 d . U . . .
I004 I 0.46556(3) 0.33038(2) 0.75669(4) 0.06208(10) Uani 1 1 d . U . . .
N1 N 0.7000(7) 0.5378(5) 0.7122(8) 0.1365(13) Uani 1 1 d . . . . .
H1A H 0.619038 0.536774 0.662050 0.164 Uiso 1 1 calc R U . . .
H1B H 0.746092 0.496081 0.674421 0.164 Uiso 1 1 calc R U . . .
C2 C 0.8043(9) 0.5651(6) 0.9708(11) 0.1365(13) Uani 1 1 d . . . . .
H2A H 0.878343 0.527137 0.975543 0.164 Uiso 1 1 calc R U . . .
H2B H 0.788884 0.583380 1.081856 0.164 Uiso 1 1 calc R U . . .
C4 C 0.7667(9) 0.6184(7) 0.6791(10) 0.1365(13) Uani 1 1 d . . . . .
H4 H 0.697619 0.659158 0.649418 0.164 Uiso 1 1 calc R U . . .
C5 C 0.8572(6) 0.6177(4) 0.5494(10) 0.1365(13) Uani 1 1 d D . . . .
H5A H 0.812852 0.599643 0.445495 0.164 Uiso 1 1 calc R U . . .
H5B H 0.893692 0.672192 0.534123 0.164 Uiso 1 1 calc R U . . .
C1 C 0.6937(9) 0.5312(6) 0.8927(11) 0.1365(13) Uani 1 1 d . . . . .
H1C H 0.615823 0.559594 0.926281 0.164 Uiso 1 1 calc R U . . .
H1D H 0.687143 0.473686 0.923882 0.164 Uiso 1 1 calc R U . . .
O1 O 0.9586(5) 0.5610(3) 0.6043(7) 0.1365(13) Uani 1 1 d D . . . .
H1 H 0.932173 0.531769 0.677663 0.205 Uiso 1 1 calc R U . . .
C3 C 0.8262(9) 0.6389(6) 0.8537(10) 0.1365(13) Uani 1 1 d . . . . .
H3A H 0.784442 0.687852 0.894518 0.164 Uiso 1 1 calc R U . . .
H3B H 0.920049 0.649717 0.850683 0.164 Uiso 1 1 calc R U . . .

loop_
_atom_site_aniso_label
_atom_site_aniso_U_11
_atom_site_aniso_U_22
_atom_site_aniso_U_33
_atom_site_aniso_U_23
_atom_site_aniso_U_13
_atom_site_aniso_U_12
Pb01 0.05029(10) 0.04983(9) 0.01670(8) 0.00002(6) -0.00220(7) 0.00032(7)
I002 0.04955(17) 0.0865(2) 0.04016(14) -0.00552(14) -0.00087(13) -0.02127(14)
I003 0.1045(3) 0.04314(15) 0.03488(14) 0.00370(12) -0.00424(15) -0.00044(16)
I004 0.05536(18) 0.0887(2) 0.04133(15) -0.00318(15) -0.00208(13) 0.02475(15)
N1 0.118(2) 0.178(3) 0.1152(19) -0.0182(19) 0.0214(16) -0.0226(18)
C2 0.118(2) 0.178(3) 0.1152(19) -0.0182(19) 0.0214(16) -0.0226(18)
C4 0.118(2) 0.178(3) 0.1152(19) -0.0182(19) 0.0214(16) -0.0226(18)
C5 0.118(2) 0.178(3) 0.1152(19) -0.0182(19) 0.0214(16) -0.0226(18)
C1 0.118(2) 0.178(3) 0.1152(19) -0.0182(19) 0.0214(16) -0.0226(18)
O1 0.118(2) 0.178(3) 0.1152(19) -0.0182(19) 0.0214(16) -0.0226(18)
C3 0.118(2) 0.178(3) 0.1152(19) -0.0182(19) 0.0214(16) -0.0226(18)

loop_
_atom_type_symbol
_atom_type_description
_atom_type_scat_dispersion_real
_atom_type_scat_dispersion_imag
_atom_type_scat_source
C C 0.0033 0.0016 'International Tables Vol C Tables 4.2.6.8 and 6.1.1.4'
H H 0.0000 0.0000 'International Tables Vol C Tables 4.2.6.8 and 6.1.1.4'
I I -0.4742 1.8119 'International Tables Vol C Tables 4.2.6.8 and 6.1.1.4'
N N 0.0061 0.0033 'International Tables Vol C Tables 4.2.6.8 and 6.1.1.4'
O O 0.0106 0.0060 'International Tables Vol C Tables 4.2.6.8 and 6.1.1.4'
Pb Pb -3.3944 10.1111 'International Tables Vol C Tables 4.2.6.8 and 6.1.1.4'

loop_
_geom_angle_atom_site_label_1
_geom_angle_atom_site_label_2
_geom_angle_atom_site_label_3
_geom_angle
_geom_angle_site_symmetry_1
_geom_angle_site_symmetry_3
_geom_angle_publ_flag
I002 Pb01 I002 93.270(12) . 4_565 ?
I002 Pb01 I003 83.787(10) . 4_566 ?
I002 Pb01 I003 100.529(11) 4_565 4_566 ?
I002 Pb01 I004 83.207(10) 4_565 4_565 ?
I002 Pb01 I004 176.476(10) . 4_565 ?
I002 Pb01 I004 86.825(10) . . ?
I003 Pb01 I002 86.233(11) . 4_565 ?
I003 Pb01 I002 93.433(11) . . ?
I003 Pb01 I003 172.802(11) . 4_566 ?
I003 Pb01 I004 89.563(11) . . ?
I003 Pb01 I004 86.276(11) . 4_565 ?
I004 Pb01 I002 175.794(10) . 4_565 ?
I004 Pb01 I003 96.905(10) 4_565 4_566 ?
I004 Pb01 I003 83.664(11) . 4_566 ?
I004 Pb01 I004 96.683(12) . 4_565 ?
Pb01 I002 Pb01 77.943(9) . 4_566 ?
Pb01 I003 Pb01 76.722(9) . 4_565 ?
Pb01 I004 Pb01 77.790(10) . 4_566 ?
H1A N1 H1B 108.6 . . ?
C4 N1 H1A 110.3 . . ?
C4 N1 H1B 110.3 . . ?
C1 N1 H1A 110.3 . . ?
C1 N1 H1B 110.3 . . ?
C1 N1 C4 107.0(7) . . ?
H2A C2 H2B 109.5 . . ?
C1 C2 H2A 111.7 . . ?
C1 C2 H2B 111.7 . . ?
C1 C2 C3 100.2(7) . . ?
C3 C2 H2A 111.7 . . ?
C3 C2 H2B 111.7 . . ?
N1 C4 H4 107.9 . . ?
N1 C4 C3 100.1(7) . . ?
C5 C4 N1 116.1(8) . . ?
C5 C4 H4 107.9 . . ?
C5 C4 C3 116.3(8) . . ?
C3 C4 H4 107.9 . . ?
C4 C5 H5A 110.7 . . ?
C4 C5 H5B 110.7 . . ?
H5A C5 H5B 108.8 . . ?
O1 C5 C4 105.1(7) . . ?
O1 C5 H5A 110.7 . . ?
O1 C5 H5B 110.7 . . ?
N1 C1 H1C 109.7 . . ?
N1 C1 H1D 109.7 . . ?
C2 C1 N1 109.7(8) . . ?
C2 C1 H1C 109.7 . . ?
C2 C1 H1D 109.7 . . ?
H1C C1 H1D 108.2 . . ?
C5 O1 H1 109.5 . . ?
C2 C3 H3A 109.8 . . ?
C2 C3 H3B 109.8 . . ?
C4 C3 C2 109.4(8) . . ?
C4 C3 H3A 109.8 . . ?
C4 C3 H3B 109.8 . . ?
H3A C3 H3B 108.2 . . ?

loop_
_geom_bond_atom_site_label_1
_geom_bond_atom_site_label_2
_geom_bond_distance
_geom_bond_site_symmetry_2
_geom_bond_publ_flag
Pb01 I002 3.2749(4) 4_565 ?
Pb01 I002 3.1586(4) . ?
Pb01 I003 3.1243(4) . ?
Pb01 I003 3.3886(4) 4_566 ?
Pb01 I004 3.1695(4) . ?
Pb01 I004 3.2750(4) 4_565 ?
N1 H1A 0.8900 . ?
N1 H1B 0.8900 . ?
N1 C4 1.505(13) . ?
N1 C1 1.471(11) . ?
C2 H2A 0.9700 . ?
C2 H2B 0.9700 . ?
C2 C1 1.364(12) . ?
C2 C3 1.553(13) . ?
C4 H4 0.9800 . ?
C4 C5 1.444(12) . ?
C4 C3 1.532(12) . ?
C5 H5A 0.9700 . ?
C5 H5B 0.9700 . ?
C5 O1 1.427(8) . ?
C1 H1C 0.9700 . ?
C1 H1D 0.9700 . ?
O1 H1 0.8200 . ?
C3 H3A 0.9700 . ?
C3 H3B 0.9700 . ?

loop_
_geom_torsion_atom_site_label_1
_geom_torsion_atom_site_label_2
_geom_torsion_atom_site_label_3
_geom_torsion_atom_site_label_4
_geom_torsion
_geom_torsion_site_symmetry_1
_geom_torsion_site_symmetry_2
_geom_torsion_site_symmetry_3
_geom_torsion_site_symmetry_4
_geom_torsion_publ_flag
N1 C4 C5 O1 -62.0(8) . . . . ?
N1 C4 C3 C2 6.4(9) . . . . ?
C4 N1 C1 C2 -35.6(10) . . . . ?
C5 C4 C3 C2 -119.5(9) . . . . ?
C1 N1 C4 C5 141.1(7) . . . . ?
C1 N1 C4 C3 15.0(9) . . . . ?
C1 C2 C3 C4 -26.6(10) . . . . ?
C3 C2 C1 N1 36.9(10) . . . . ?
C3 C4 C5 O1 55.4(10) . . . . ?
